data_4302878
loop_
_publ_author_name
'Carsten Milsmann'
'Goutam Kumar Patra'
'Eckhard Bill'
'Thomas Weyherm\"uller'
'Serena DeBeer George'
'Karl Wieghardt'

_publ_section_title
;
Octahedral Monodithiolene Complexes of Iron: Characterization
of S,S'-Coordinated Dithiolate(1-) \p Radical Monoanions: A
Spectroscopic and Density Functional Theoretical Investigation
;
_journal_name_full 'Inorganic Chemistry'
_journal_page_first 7430
_journal_page_last 7445
_journal_paper_doi 10.1021/ic900936p
_journal_volume 48
_journal_year 2009
_chemical_formula_moiety 'C15 H34 Fe N5 S2, 2(C F3 O3 S), C2 H3 N'
_chemical_formula_sum 'C19 H37 F6 Fe N6 O6 S4'
_chemical_formula_weight 743.64
_chemical_name_systematic
; 
 ? 
;
_space_group_IT_number 2
_symmetry_cell_setting triclinic
_symmetry_space_group_name_Hall '-P 1'
_symmetry_space_group_name_H-M 'P -1'
_atom_sites_solution_hydrogens geom
_atom_sites_solution_primary direct
_atom_sites_solution_secondary difmap
_audit_creation_method SHELXL-97
_cell_angle_alpha 89.832(2)
_cell_angle_beta 82.675(2)
_cell_angle_gamma 83.205(2)
_cell_formula_units_Z 2
_cell_length_a 9.1969(3)
_cell_length_b 11.6996(4)
_cell_length_c 14.5177(4)
_cell_measurement_temperature 100(2)
_cell_volume 1538.36(8)
_computing_cell_refinement 'Bruker AXS Collect Software'
_computing_data_collection 'Bruker AXS Collect Software'
_computing_data_reduction 'Bruker AXS Collect Software'
_computing_structure_refinement 'SHELXL-97 (Sheldrick, 1997)'
_computing_structure_solution 'SHELXS-97 (Sheldrick, 1990)'
_diffrn_ambient_temperature 100(2)
_diffrn_measured_fraction_theta_full 0.998
_diffrn_measured_fraction_theta_max 0.998
_diffrn_measurement_device_type 'Bruker-Nonius KappaCCD'
_diffrn_measurement_method '828 images at 1.0 deg. stepwise rotation in omega and phi, 15 sec./frame'
_diffrn_radiation_monochromator graphite
_diffrn_radiation_source 'rotating anode'
_diffrn_radiation_type MoK\a
_diffrn_radiation_wavelength 0.71073
_diffrn_reflns_av_R_equivalents 0.0499
_diffrn_reflns_av_sigmaI/netI 0.0485
_diffrn_reflns_limit_h_max 13
_diffrn_reflns_limit_h_min -13
_diffrn_reflns_limit_k_max 17
_diffrn_reflns_limit_k_min -17
_diffrn_reflns_limit_l_max 21
_diffrn_reflns_limit_l_min -21
_diffrn_reflns_number 37258
_diffrn_reflns_theta_full 32.50
_diffrn_reflns_theta_max 32.50
_diffrn_reflns_theta_min 3.01
_exptl_absorpt_coefficient_mu 0.843
_exptl_absorpt_correction_T_max 0.9512
_exptl_absorpt_correction_T_min 0.8631
_exptl_absorpt_correction_type multi-scan
_exptl_absorpt_process_details 'SADABS 2006/1, Bruker AXS'
_exptl_crystal_colour red
_exptl_crystal_density_diffrn 1.605
_exptl_crystal_density_method 'not measured'
_exptl_crystal_description 'transparent parallelepiped'
_exptl_crystal_F_000 770
_exptl_crystal_size_max 0.18
_exptl_crystal_size_mid 0.08
_exptl_crystal_size_min 0.06
_refine_diff_density_max 0.562
_refine_diff_density_min -0.417
_refine_diff_density_rms 0.076
_refine_ls_extinction_method none
_refine_ls_goodness_of_fit_ref 1.031
_refine_ls_hydrogen_treatment constr
_refine_ls_matrix_type full
_refine_ls_number_parameters 382
_refine_ls_number_reflns 11108
_refine_ls_number_restraints 0
_refine_ls_restrained_S_all 1.031
_refine_ls_R_factor_all 0.0488
_refine_ls_R_factor_gt 0.0330
_refine_ls_shift/su_max 0.002
_refine_ls_shift/su_mean 0.000
_refine_ls_structure_factor_coef Fsqd
_refine_ls_weighting_details 'calc w=1/[\s^2^(Fo^2^)+(0.0350P)^2^+0.5280P] where P=(Fo^2^+2Fc^2^)/3'
_refine_ls_weighting_scheme calc
_refine_ls_wR_factor_gt 0.0775
_refine_ls_wR_factor_ref 0.0826
_reflns_number_gt 9160
_reflns_number_total 11108
_reflns_threshold_expression >2sigma(I)
_cod_data_source_file ic900936p_si_002_1.cif
_cod_data_source_block 1
_cod_depositor_comments
;
The following automatic conversions were performed:
'_exptl_absorpt_correction_type' value 'Multi-Scan' changed to
'multi-scan' according to
'/home/saulius/struct/CIF-dictionaries/cif_core.dic' dictionary named
'cif_core.dic' version 2.4.1 from 2010-06-29.

Automatic conversion script
Id: cif_fix_enum 1527 2010-12-29 10:47:43Z saulius 
;
_cod_database_code 4302878

loop_
_symmetry_equiv_pos_as_xyz
'x, y, z'
'-x, -y, -z'

loop_
_atom_site_label
_atom_site_type_symbol
_atom_site_fract_x
_atom_site_fract_y
_atom_site_fract_z
_atom_site_U_iso_or_equiv
_atom_site_adp_type
_atom_site_occupancy
_atom_site_symmetry_multiplicity
_atom_site_calc_flag
_atom_site_refinement_flags
_atom_site_disorder_assembly
_atom_site_disorder_group
Fe1 Fe 0.757668(18) 0.582677(13) 0.735509(12) 0.00958(4) Uani 1 1 d . . .
N1 N 0.95639(11) 0.58575(9) 0.78178(8) 0.0140(2) Uani 1 1 d . . .
H1 H 1.0145 0.6190 0.7343 0.017 Uiso 1 1 calc R . .
C2 C 0.96732(14) 0.65333(11) 0.86782(10) 0.0169(2) Uani 1 1 d . . .
H2A H 0.9411 0.7361 0.8561 0.020 Uiso 1 1 calc R . .
H2B H 1.0709 0.6426 0.8812 0.020 Uiso 1 1 calc R . .
C3 C 0.86786(14) 0.61891(11) 0.95277(10) 0.0170(2) Uani 1 1 d . . .
H3A H 0.8948 0.5363 0.9648 0.020 Uiso 1 1 calc R . .
H3B H 0.8861 0.6631 1.0073 0.020 Uiso 1 1 calc R . .
C4 C 0.70420(14) 0.63918(10) 0.94295(9) 0.0150(2) Uani 1 1 d . . .
H4A H 0.6463 0.6244 1.0032 0.018 Uiso 1 1 calc R . .
H4B H 0.6779 0.7208 0.9272 0.018 Uiso 1 1 calc R . .
N5 N 0.66349(11) 0.56362(8) 0.86966(7) 0.01191(18) Uani 1 1 d . . .
H5 H 0.6884 0.4876 0.8862 0.014 Uiso 1 1 calc R . .
C6 C 0.50048(13) 0.58182(10) 0.86857(9) 0.0142(2) Uani 1 1 d . . .
H6A H 0.4665 0.6651 0.8653 0.017 Uiso 1 1 calc R . .
H6B H 0.4497 0.5514 0.9261 0.017 Uiso 1 1 calc R . .
C7 C 0.46462(13) 0.51981(10) 0.78487(9) 0.0150(2) Uani 1 1 d . . .
H7A H 0.4870 0.4356 0.7918 0.018 Uiso 1 1 calc R . .
H7B H 0.3584 0.5375 0.7787 0.018 Uiso 1 1 calc R . .
N8 N 0.55578(11) 0.55896(8) 0.70094(7) 0.01251(19) Uani 1 1 d . . .
H8 H 0.5114 0.6321 0.6888 0.015 Uiso 1 1 calc R . .
C9 C 0.54358(14) 0.48699(11) 0.61757(9) 0.0161(2) Uani 1 1 d . . .
H9A H 0.5840 0.5259 0.5610 0.019 Uiso 1 1 calc R . .
H9B H 0.4380 0.4816 0.6136 0.019 Uiso 1 1 calc R . .
C10 C 0.62485(15) 0.36567(11) 0.61984(10) 0.0173(2) Uani 1 1 d . . .
H10A H 0.5850 0.3271 0.6767 0.021 Uiso 1 1 calc R . .
H10B H 0.6054 0.3212 0.5657 0.021 Uiso 1 1 calc R . .
C11 C 0.79076(14) 0.36378(10) 0.61811(9) 0.0164(2) Uani 1 1 d . . .
H11A H 0.8383 0.2834 0.6097 0.020 Uiso 1 1 calc R . .
H11B H 0.8297 0.4086 0.5645 0.020 Uiso 1 1 calc R . .
N12 N 0.83009(11) 0.41296(8) 0.70547(8) 0.01317(19) Uani 1 1 d . . .
H12 H 0.7909 0.3701 0.7546 0.016 Uiso 1 1 calc R . .
C13 C 0.99350(14) 0.39884(11) 0.70465(10) 0.0168(2) Uani 1 1 d . . .
H13A H 1.0417 0.4294 0.6464 0.020 Uiso 1 1 calc R . .
H13B H 1.0310 0.3163 0.7088 0.020 Uiso 1 1 calc R . .
C14 C 1.02701(14) 0.46467(11) 0.78733(10) 0.0169(2) Uani 1 1 d . . .
H14A H 0.9871 0.4293 0.8458 0.020 Uiso 1 1 calc R . .
H14B H 1.1351 0.4632 0.7862 0.020 Uiso 1 1 calc R . .
S21 S 0.69911(3) 0.77848(2) 0.74330(2) 0.01334(6) Uani 1 1 d . . .
S23 S 0.83965(3) 0.63975(2) 0.58886(2) 0.01359(6) Uani 1 1 d . . .
C22 C 0.76542(13) 0.77696(10) 0.62644(9) 0.0132(2) Uani 1 1 d . . .
N24 N 0.75681(12) 0.86751(9) 0.57243(8) 0.0149(2) Uani 1 1 d . . .
C25 C 0.68126(16) 0.97970(11) 0.60899(10) 0.0207(3) Uani 1 1 d . . .
H25A H 0.5938 0.9669 0.6533 0.025 Uiso 1 1 calc R . .
H25B H 0.6464 1.0259 0.5571 0.025 Uiso 1 1 calc R . .
C26 C 0.7818(2) 1.04612(12) 0.65741(12) 0.0294(3) Uani 1 1 d . . .
H26A H 0.8181 1.0000 0.7080 0.044 Uiso 1 1 calc R . .
H26B H 0.7268 1.1185 0.6827 0.044 Uiso 1 1 calc R . .
H26C H 0.8657 1.0629 0.6128 0.044 Uiso 1 1 calc R . .
C27 C 0.81511(15) 0.85854(11) 0.47281(9) 0.0181(2) Uani 1 1 d . . .
H27A H 0.9048 0.8019 0.4640 0.022 Uiso 1 1 calc R . .
H27B H 0.8432 0.9341 0.4509 0.022 Uiso 1 1 calc R . .
C28 C 0.70056(17) 0.82127(13) 0.41560(11) 0.0250(3) Uani 1 1 d . . .
H28A H 0.6747 0.7456 0.4362 0.037 Uiso 1 1 calc R . .
H28B H 0.7414 0.8168 0.3498 0.037 Uiso 1 1 calc R . .
H28C H 0.6120 0.8775 0.4240 0.037 Uiso 1 1 calc R . .
S30 S 1.25278(3) 0.76914(2) 0.62426(2) 0.01416(6) Uani 1 1 d . . .
O31 O 1.41207(11) 0.76327(9) 0.60335(7) 0.0215(2) Uani 1 1 d . . .
O32 O 1.16971(12) 0.82829(9) 0.55691(7) 0.0234(2) Uani 1 1 d . . .
O33 O 1.20290(11) 0.66174(8) 0.65854(7) 0.0202(2) Uani 1 1 d . . .
C34 C 1.21108(16) 0.86340(11) 0.72676(10) 0.0205(3) Uani 1 1 d . . .
F35 F 1.27470(12) 0.81742(8) 0.79860(6) 0.0313(2) Uani 1 1 d . . .
F36 F 1.06620(11) 0.88278(8) 0.75351(7) 0.0331(2) Uani 1 1 d . . .
F37 F 1.26046(12) 0.96581(7) 0.70989(7) 0.0325(2) Uani 1 1 d . . .
S40 S 0.72831(3) 0.24259(2) 0.93154(2) 0.01418(6) Uani 1 1 d . . .
O41 O 0.68657(11) 0.25271(9) 0.83842(7) 0.0225(2) Uani 1 1 d . . .
O42 O 0.78507(11) 0.34491(8) 0.96233(8) 0.0218(2) Uani 1 1 d . . .
O43 O 0.62599(12) 0.19319(8) 0.99902(7) 0.0231(2) Uani 1 1 d . . .
C44 C 0.88988(16) 0.13435(12) 0.91831(12) 0.0248(3) Uani 1 1 d . . .
F45 F 0.99084(12) 0.16205(10) 0.85023(10) 0.0508(3) Uani 1 1 d . . .
F46 F 0.95210(14) 0.12505(9) 0.99664(9) 0.0487(3) Uani 1 1 d . . .
F47 F 0.85280(11) 0.03154(7) 0.89755(7) 0.0303(2) Uani 1 1 d . . .
N50 N 0.30868(16) 0.25802(12) 0.82254(11) 0.0314(3) Uani 1 1 d . . .
C51 C 0.35325(17) 0.17117(13) 0.84970(11) 0.0253(3) Uani 1 1 d . . .
C52 C 0.4115(3) 0.05998(15) 0.88472(16) 0.0452(5) Uani 1 1 d . . .
H52A H 0.4762 0.0165 0.8347 0.068 Uiso 1 1 calc R . .
H52B H 0.3295 0.0165 0.9070 0.068 Uiso 1 1 calc R . .
H52C H 0.4679 0.0724 0.9359 0.068 Uiso 1 1 calc R . .

loop_
_atom_site_aniso_label
_atom_site_aniso_U_11
_atom_site_aniso_U_22
_atom_site_aniso_U_33
_atom_site_aniso_U_23
_atom_site_aniso_U_13
_atom_site_aniso_U_12
Fe1 0.01071(7) 0.00865(7) 0.00968(9) 0.00139(5) -0.00205(6) -0.00164(5)
N1 0.0140(4) 0.0140(4) 0.0146(5) 0.0028(4) -0.0026(4) -0.0036(3)
C2 0.0181(5) 0.0177(5) 0.0170(6) 0.0010(5) -0.0064(5) -0.0058(4)
C3 0.0197(6) 0.0185(5) 0.0146(6) 0.0014(4) -0.0070(5) -0.0048(4)
C4 0.0197(6) 0.0148(5) 0.0113(6) -0.0001(4) -0.0035(5) -0.0031(4)
N5 0.0135(4) 0.0112(4) 0.0112(5) 0.0005(3) -0.0024(4) -0.0015(3)
C6 0.0126(5) 0.0166(5) 0.0132(6) 0.0001(4) -0.0009(4) -0.0020(4)
C7 0.0134(5) 0.0171(5) 0.0151(6) 0.0012(4) -0.0022(4) -0.0041(4)
N8 0.0144(4) 0.0122(4) 0.0115(5) 0.0005(3) -0.0033(4) -0.0025(3)
C9 0.0188(6) 0.0173(5) 0.0133(6) -0.0014(4) -0.0058(5) -0.0030(4)
C10 0.0207(6) 0.0154(5) 0.0163(6) -0.0037(4) -0.0028(5) -0.0041(4)
C11 0.0206(6) 0.0131(5) 0.0152(6) -0.0026(4) -0.0017(5) -0.0018(4)
N12 0.0140(4) 0.0114(4) 0.0137(5) 0.0007(4) -0.0011(4) -0.0008(3)
C13 0.0133(5) 0.0159(5) 0.0198(7) 0.0006(4) -0.0003(5) 0.0018(4)
C14 0.0129(5) 0.0169(5) 0.0211(7) 0.0036(5) -0.0047(5) 0.0001(4)
S21 0.01885(13) 0.00963(11) 0.01142(14) 0.00111(10) -0.00157(11) -0.00162(9)
S23 0.01747(13) 0.01070(11) 0.01197(15) 0.00174(10) 0.00002(11) -0.00123(9)
C22 0.0142(5) 0.0116(4) 0.0141(6) 0.0013(4) -0.0024(4) -0.0022(4)
N24 0.0185(5) 0.0117(4) 0.0139(5) 0.0027(4) -0.0008(4) -0.0011(3)
C25 0.0276(7) 0.0122(5) 0.0200(7) 0.0040(5) 0.0002(5) 0.0040(4)
C26 0.0466(9) 0.0142(5) 0.0276(8) -0.0001(5) -0.0036(7) -0.0062(6)
C27 0.0214(6) 0.0175(5) 0.0142(6) 0.0055(4) 0.0007(5) -0.0004(4)
C28 0.0280(7) 0.0290(7) 0.0180(7) 0.0031(5) -0.0062(6) -0.0002(5)
S30 0.01456(13) 0.01474(12) 0.01352(15) 0.00258(10) -0.00282(11) -0.00211(10)
O31 0.0155(4) 0.0244(5) 0.0242(5) 0.0036(4) 0.0000(4) -0.0036(3)
O32 0.0281(5) 0.0245(5) 0.0190(5) 0.0053(4) -0.0111(4) -0.0006(4)
O33 0.0192(4) 0.0157(4) 0.0256(5) 0.0032(4) -0.0001(4) -0.0039(3)
C34 0.0275(7) 0.0165(5) 0.0172(7) 0.0029(5) -0.0027(5) -0.0013(5)
F35 0.0488(6) 0.0303(5) 0.0157(4) 0.0030(3) -0.0117(4) -0.0005(4)
F36 0.0299(5) 0.0297(4) 0.0338(6) -0.0010(4) 0.0087(4) 0.0075(4)
F37 0.0542(6) 0.0177(4) 0.0279(5) -0.0001(3) -0.0067(5) -0.0120(4)
S40 0.01677(13) 0.01069(11) 0.01493(15) 0.00272(10) -0.00189(11) -0.00123(9)
O41 0.0247(5) 0.0246(5) 0.0196(5) 0.0079(4) -0.0072(4) -0.0046(4)
O42 0.0265(5) 0.0125(4) 0.0274(6) 0.0011(4) -0.0048(4) -0.0050(3)
O43 0.0304(5) 0.0187(4) 0.0194(5) 0.0014(4) 0.0046(4) -0.0078(4)
C44 0.0236(6) 0.0169(6) 0.0340(9) 0.0001(5) -0.0086(6) 0.0018(5)
F45 0.0235(5) 0.0397(6) 0.0810(9) 0.0043(6) 0.0176(5) 0.0042(4)
F46 0.0586(7) 0.0267(5) 0.0678(8) -0.0020(5) -0.0482(7) 0.0090(5)
F47 0.0390(5) 0.0148(4) 0.0365(6) -0.0051(3) -0.0087(4) 0.0038(3)
N50 0.0321(7) 0.0288(6) 0.0347(8) -0.0009(6) -0.0100(6) -0.0036(5)
C51 0.0288(7) 0.0283(7) 0.0223(8) -0.0004(6) -0.0091(6) -0.0111(6)
C52 0.0708(14) 0.0258(8) 0.0499(12) 0.0104(8) -0.0382(11) -0.0182(8)

loop_
_atom_type_symbol
_atom_type_description
_atom_type_scat_dispersion_real
_atom_type_scat_dispersion_imag
_atom_type_scat_source
C C 0.0033 0.0016 'International Tables Vol C Tables 4.2.6.8 and 6.1.1.4'
H H 0.0000 0.0000 'International Tables Vol C Tables 4.2.6.8 and 6.1.1.4'
N N 0.0061 0.0033 'International Tables Vol C Tables 4.2.6.8 and 6.1.1.4'
O O 0.0106 0.0060 'International Tables Vol C Tables 4.2.6.8 and 6.1.1.4'
S S 0.1246 0.1234 'International Tables Vol C Tables 4.2.6.8 and 6.1.1.4'
F F 0.0171 0.0103 'International Tables Vol C Tables 4.2.6.8 and 6.1.1.4'
Fe Fe 0.3463 0.8444 'International Tables Vol C Tables 4.2.6.8 and 6.1.1.4'

loop_
_geom_angle_atom_site_label_1
_geom_angle_atom_site_label_2
_geom_angle_atom_site_label_3
_geom_angle
_geom_angle_site_symmetry_1
_geom_angle_site_symmetry_3
_geom_angle_publ_flag
N1 Fe1 N8 171.62(4) . . ?
N1 Fe1 N12 84.79(4) . . ?
N8 Fe1 N12 89.84(4) . . ?
N1 Fe1 N5 89.38(4) . . ?
N8 Fe1 N5 85.01(4) . . ?
N12 Fe1 N5 98.15(4) . . ?
N1 Fe1 S21 94.29(3) . . ?
N8 Fe1 S21 92.14(3) . . ?
N12 Fe1 S21 169.63(3) . . ?
N5 Fe1 S21 92.17(3) . . ?
N1 Fe1 S23 93.83(3) . . ?
N8 Fe1 S23 92.85(3) . . ?
N12 Fe1 S23 92.82(3) . . ?
N5 Fe1 S23 168.81(3) . . ?
S21 Fe1 S23 76.914(12) . . ?
C14 N1 C2 111.21(10) . . ?
C14 N1 Fe1 108.42(8) . . ?
C2 N1 Fe1 120.01(8) . . ?
N1 C2 C3 113.52(10) . . ?
C4 C3 C2 113.76(11) . . ?
N5 C4 C3 112.29(10) . . ?
C6 N5 C4 109.39(9) . . ?
C6 N5 Fe1 106.50(8) . . ?
C4 N5 Fe1 117.78(7) . . ?
N5 C6 C7 108.45(10) . . ?
N8 C7 C6 108.24(10) . . ?
C7 N8 C9 110.81(9) . . ?
C7 N8 Fe1 108.56(8) . . ?
C9 N8 Fe1 120.19(8) . . ?
N8 C9 C10 113.28(10) . . ?
C11 C10 C9 113.28(10) . . ?
N12 C11 C10 112.08(10) . . ?
C13 N12 C11 110.19(10) . . ?
C13 N12 Fe1 106.83(7) . . ?
C11 N12 Fe1 117.48(8) . . ?
N12 C13 C14 107.60(10) . . ?
N1 C14 C13 107.77(10) . . ?
C22 S21 Fe1 85.93(4) . . ?
C22 S23 Fe1 85.86(4) . . ?
N24 C22 S21 124.56(9) . . ?
N24 C22 S23 124.40(10) . . ?
S21 C22 S23 111.01(6) . . ?
C22 N24 C27 121.13(10) . . ?
C22 N24 C25 120.69(11) . . ?
C27 N24 C25 118.11(10) . . ?
N24 C25 C26 111.91(12) . . ?
N24 C27 C28 111.02(11) . . ?
O32 S30 O31 115.38(6) . . ?
O32 S30 O33 115.93(6) . . ?
O31 S30 O33 113.45(6) . . ?
O32 S30 C34 103.76(6) . . ?
O31 S30 C34 103.15(7) . . ?
O33 S30 C34 102.77(6) . . ?
F36 C34 F35 107.75(12) . . ?
F36 C34 F37 107.58(11) . . ?
F35 C34 F37 107.27(12) . . ?
F36 C34 S30 111.31(11) . . ?
F35 C34 S30 111.44(9) . . ?
F37 C34 S30 111.28(10) . . ?
O43 S40 O41 115.56(7) . . ?
O43 S40 O42 115.47(6) . . ?
O41 S40 O42 113.03(6) . . ?
O43 S40 C44 103.43(7) . . ?
O41 S40 C44 103.62(7) . . ?
O42 S40 C44 103.60(7) . . ?
F45 C44 F47 107.78(13) . . ?
F45 C44 F46 108.12(14) . . ?
F47 C44 F46 108.30(12) . . ?
F45 C44 S40 110.95(10) . . ?
F47 C44 S40 110.86(10) . . ?
F46 C44 S40 110.71(11) . . ?
N50 C51 C52 179.56(18) . . ?

loop_
_geom_bond_atom_site_label_1
_geom_bond_atom_site_label_2
_geom_bond_distance
_geom_bond_site_symmetry_2
_geom_bond_publ_flag
Fe1 N1 2.0302(11) . ?
Fe1 N8 2.0339(11) . ?
Fe1 N12 2.0480(10) . ?
Fe1 N5 2.0509(11) . ?
Fe1 S21 2.2902(3) . ?
Fe1 S23 2.2909(3) . ?
N1 C14 1.4933(16) . ?
N1 C2 1.5007(18) . ?
C2 C3 1.5220(19) . ?
C3 C4 1.5206(18) . ?
C4 N5 1.4964(16) . ?
N5 C6 1.4912(16) . ?
C6 C7 1.5086(18) . ?
C7 N8 1.4914(16) . ?
N8 C9 1.4999(17) . ?
C9 C10 1.5262(18) . ?
C10 C11 1.5204(19) . ?
C11 N12 1.4970(18) . ?
N12 C13 1.4909(16) . ?
C13 C14 1.512(2) . ?
S21 C22 1.7274(13) . ?
S23 C22 1.7296(12) . ?
C22 N24 1.3171(15) . ?
N24 C27 1.4765(17) . ?
N24 C25 1.4770(16) . ?
C25 C26 1.514(2) . ?
C27 C28 1.524(2) . ?
S30 O32 1.4422(10) . ?
S30 O31 1.4512(10) . ?
S30 O33 1.4532(10) . ?
S30 C34 1.8281(15) . ?
C34 F36 1.3322(17) . ?
C34 F35 1.3405(17) . ?
C34 F37 1.3418(16) . ?
S40 O43 1.4386(10) . ?
S40 O41 1.4524(11) . ?
S40 O42 1.4546(10) . ?
S40 C44 1.8253(14) . ?
C44 F45 1.334(2) . ?
C44 F47 1.3339(17) . ?
C44 F46 1.3353(19) . ?
N50 C51 1.139(2) . ?
C51 C52 1.462(2) . ?
